data_7218586
loop_
_publ_author_name
'Kalaivani, P.'
'Prabhakaran, R.'
'Dallemer, F.'
'Natarajan, K.'

_publ_section_title
;
 Photophysical properties and in vitro cytotoxicity studies of new Ru(ii)
 carbonyl complexes and mixed geometrical Ru(ii)--Ni(ii) complex in
 HS-DNA/BSA protein and human lung (A549) and liver (HepG2) cells
;
_journal_issue 94
_journal_name_full 'RSC Adv.'
_journal_page_first 51850
_journal_paper_doi 10.1039/C4RA08492F
_journal_volume 4
_journal_year 2014
_chemical_absolute_configuration unk
_chemical_compound_source 'synthesis as described'
_chemical_formula_moiety 'C67 H55 Cl1 N3 Ni1 O3 P3 Ru1 S1'
_chemical_formula_sum 'C67 H55 Cl N3 Ni O3 P3 Ru S'
_chemical_formula_weight 1270.34
_chemical_name_systematic
;
?
;
_space_group_IT_number 45
_symmetry_cell_setting orthorhombic
_symmetry_Int_Tables_number 45
_symmetry_space_group_name_Hall 'I 2 -2c'
_symmetry_space_group_name_H-M 'I b a 2'
_atom_sites_solution_hydrogens geom
_atom_sites_solution_primary direct
_atom_sites_solution_secondary difmap
_audit_conform_dict_location ftp://ftp.iucr.org/pub/cif_core.dic
_audit_conform_dict_name cif_core.dic
_audit_conform_dict_version 2.4
_audit_creation_date 2010-06-18T09:07:57-00:00
_audit_creation_method 'WinGX routine CIF_UPDATE'
_cell_angle_alpha 90
_cell_angle_beta 90
_cell_angle_gamma 90
_cell_formula_units_Z 8
_cell_length_a 22.4615(3)
_cell_length_b 22.8701(4)
_cell_length_c 24.3408(4)
_cell_measurement_reflns_used 46168
_cell_measurement_temperature 293(2)
_cell_measurement_theta_max 28.24
_cell_measurement_theta_min 2.44
_cell_measurement_wavelength 0.71073
_cell_volume 12503.8(3)
_computing_molecular_graphics 'Ortep-3 for Windows (Farrugia, 1997)'
_computing_publication_material 'WinGX publication routines (Farrugia, 1999)'
_computing_structure_refinement 'SHELXL-97 (Sheldrick, 1997)'
_computing_structure_solution 'SHELXS-97 (Sheldrick, 1990)'
_diffrn_ambient_temperature 293(2)
_diffrn_measured_fraction_theta_full 0.979
_diffrn_measured_fraction_theta_max 0.979
_diffrn_measurement_device_type KappaCCD
_diffrn_measurement_method 'Omega + Phi scan'
_diffrn_radiation_monochromator graphite
_diffrn_radiation_probe x-ray
_diffrn_radiation_type MoK\a
_diffrn_radiation_wavelength 0.71073
_diffrn_reflns_av_R_equivalents 0.164
_diffrn_reflns_av_unetI/netI 0.2472
_diffrn_reflns_limit_h_max 29
_diffrn_reflns_limit_h_min -28
_diffrn_reflns_limit_k_max 27
_diffrn_reflns_limit_k_min -28
_diffrn_reflns_limit_l_max 31
_diffrn_reflns_limit_l_min -27
_diffrn_reflns_number 46168
_diffrn_reflns_reduction_process
;
Scaled and merged with Sortav
R.H. Blessing, (1987) Cryst. Rev. 1, 3-58
R.H. Blessing, (1989) J. Appl. Cryst. 22, 396-397
;
_diffrn_reflns_theta_full 28.24
_diffrn_reflns_theta_max 28.24
_diffrn_reflns_theta_min 2.44
_diffrn_standards_number none
_exptl_absorpt_coefficient_mu 0.743
_exptl_absorpt_correction_T_max 0.937
_exptl_absorpt_correction_T_min 0.935
_exptl_absorpt_correction_type multi-scan
_exptl_absorpt_process_details
;
R.H. Blessing, Acta Cryst. (1995), A51, 33-38
;
_exptl_crystal_colour yellow
_exptl_crystal_density_diffrn 1.35
_exptl_crystal_density_method 'not measured'
_exptl_crystal_description prism
_exptl_crystal_F_000 5216
_exptl_crystal_size_max 0.08
_exptl_crystal_size_mid 0.08
_exptl_crystal_size_min 0.05
_refine_diff_density_max 0.726
_refine_diff_density_min -0.866
_refine_diff_density_rms 0.113
_refine_ls_abs_structure_details 'Flack H D (1983), Acta Cryst. A39, 876-881'
_refine_ls_abs_structure_Flack 0.03(3)
_refine_ls_extinction_method none
_refine_ls_goodness_of_fit_ref 0.988
_refine_ls_hydrogen_treatment constr
_refine_ls_matrix_type full
_refine_ls_number_parameters 712
_refine_ls_number_reflns 14675
_refine_ls_number_restraints 1
_refine_ls_restrained_S_all 0.988
_refine_ls_R_factor_all 0.1911
_refine_ls_R_factor_gt 0.083
_refine_ls_shift/su_max 0.000
_refine_ls_shift/su_mean 0
_refine_ls_structure_factor_coef Fsqd
_refine_ls_weighting_details 'calc w=1/[\s^2^(Fo^2^)+(0.0523P)^2^+0.0000P] where P=(Fo^2^+2Fc^2^)/3'
_refine_ls_weighting_scheme calc
_refine_ls_wR_factor_gt 0.1427
_refine_ls_wR_factor_ref 0.172
_reflns_number_gt 7244
_reflns_number_total 14675
_reflns_threshold_expression >2sigma(I)
_cod_data_source_file c4ra08492f2.cif
_cod_data_source_block rupl6ni
_cod_database_code 7218586

loop_
_symmetry_equiv_pos_as_xyz
'x, y, z'
'-x, -y, z'
'-x, y, z+1/2'
'x, -y, z+1/2'
'x+1/2, y+1/2, z+1/2'
'-x+1/2, -y+1/2, z+1/2'
'-x+1/2, y+1/2, z+1'
'x+1/2, -y+1/2, z+1'

loop_
_atom_site_label
_atom_site_type_symbol
_atom_site_fract_x
_atom_site_fract_y
_atom_site_fract_z
_atom_site_U_iso_or_equiv
_atom_site_adp_type
_atom_site_occupancy
_atom_site_symmetry_multiplicity
_atom_site_calc_flag
_atom_site_refinement_flags
C1 C 0.6125(4) 0.1825(4) 1.1684(4) 0.042(2) Uani 1 1 d .
C2 C 0.6176(5) 0.2421(4) 1.1861(4) 0.053(3) Uani 1 1 d .
H2 H 0.6497 0.2654 1.176 0.064 Uiso 1 1 calc R
C3 C 0.5720(5) 0.2634(5) 1.2191(5) 0.063(3) Uani 1 1 d .
H3 H 0.5743 0.3016 1.232 0.076 Uiso 1 1 calc R
C4 C 0.5240(5) 0.2301(6) 1.2330(4) 0.072(4) Uani 1 1 d .
H4 H 0.4938 0.2456 1.2548 0.086 Uiso 1 1 calc R
C5 C 0.5203(5) 0.1694(5) 1.2133(4) 0.066(3) Uani 1 1 d .
H5 H 0.488 0.1458 1.2224 0.079 Uiso 1 1 calc R
C6 C 0.5649(5) 0.1488(5) 1.1817(4) 0.057(3) Uani 1 1 d .
H6 H 0.563 0.1106 1.1687 0.069 Uiso 1 1 calc R
C7 C 0.6303(4) 0.1112(4) 1.0745(4) 0.046(3) Uani 1 1 d .
C8 C 0.6384(6) 0.0524(4) 1.0641(5) 0.067(3) Uani 1 1 d .
H8 H 0.6666 0.0329 1.0852 0.081 Uiso 1 1 calc R
C9 C 0.6100(7) 0.0219(5) 1.0274(5) 0.089(4) Uani 1 1 d .
H9 H 0.6181 -0.0176 1.0223 0.107 Uiso 1 1 calc R
C10 C 0.5669(6) 0.0505(6) 0.9957(5) 0.076(4) Uani 1 1 d .
H10 H 0.5458 0.0303 0.9688 0.091 Uiso 1 1 calc R
C11 C 0.5565(5) 0.1076(5) 1.0046(4) 0.064(3) Uani 1 1 d .
H11 H 0.5271 0.1264 0.9844 0.077 Uiso 1 1 calc R
C12 C 0.5871(5) 0.1380(5) 1.0415(4) 0.058(3) Uani 1 1 d .
H12 H 0.5797 0.1778 1.0455 0.07 Uiso 1 1 calc R
C13 C 0.7157(5) 0.1025(4) 1.1633(4) 0.050(3) Uani 1 1 d .
C14 C 0.7681(6) 0.0818(5) 1.1399(6) 0.082(4) Uani 1 1 d .
H14 H 0.7801 0.0961 1.1059 0.098 Uiso 1 1 calc R
C15 C 0.8019(6) 0.0413(6) 1.1654(7) 0.095(5) Uani 1 1 d .
H15 H 0.8348 0.0261 1.1473 0.113 Uiso 1 1 calc R
C16 C 0.7893(8) 0.0224(6) 1.2165(7) 0.094(5) Uani 1 1 d .
H16 H 0.8155 -0.0014 1.2359 0.112 Uiso 1 1 calc R
C17 C 0.7366(8) 0.0397(6) 1.2385(6) 0.095(5) Uani 1 1 d .
H17 H 0.7246 0.0238 1.2718 0.114 Uiso 1 1 calc R
C18 C 0.6996(6) 0.0810(5) 1.2126(4) 0.069(3) Uani 1 1 d .
H18 H 0.6644 0.0931 1.2293 0.082 Uiso 1 1 calc R
C19 C 0.7831(4) 0.2859(4) 1.1735(4) 0.042(2) Uani 1 1 d .
C20 C 0.7771(5) 0.3035(5) 1.2301(4) 0.062(3) Uani 1 1 d .
H20 H 0.7518 0.2826 1.2531 0.074 Uiso 1 1 calc R
C21 C 0.8074(5) 0.3494(5) 1.2504(5) 0.065(3) Uani 1 1 d .
H21 H 0.8015 0.3603 1.2868 0.078 Uiso 1 1 calc R
C22 C 0.8490(5) 0.3824(5) 1.2170(4) 0.053(3) Uani 1 1 d .
C23 C 0.8823(6) 0.4316(5) 1.2373(5) 0.076(4) Uani 1 1 d .
H23 H 0.8774 0.4429 1.2737 0.092 Uiso 1 1 calc R
C24 C 0.9196(6) 0.4612(5) 1.2061(6) 0.076(4) Uani 1 1 d .
H24 H 0.9404 0.493 1.2202 0.091 Uiso 1 1 calc R
C25 C 0.9274(5) 0.4441(5) 1.1510(5) 0.069(4) Uani 1 1 d .
H25 H 0.9537 0.4649 1.1288 0.083 Uiso 1 1 calc R
C26 C 0.8978(5) 0.3983(4) 1.1295(4) 0.056(3) Uani 1 1 d .
H26 H 0.9049 0.3871 1.0934 0.068 Uiso 1 1 calc R
C27 C 0.8566(5) 0.3674(4) 1.1610(4) 0.052(3) Uani 1 1 d .
C28 C 0.8197(5) 0.3197(4) 1.1398(4) 0.044(2) Uani 1 1 d .
C29 C 0.8199(4) 0.3089(4) 1.0816(4) 0.042(2) Uani 1 1 d .
H29 H 0.8466 0.33 1.0601 0.05 Uiso 1 1 calc R
C30 C 0.7500(2) 0.23054(19) 0.9814(2) 0.032(2) Uani 1 1 d .
C31 C 0.7057(2) 0.37838(19) 0.9933(2) 0.052(3) Uani 1 1 d R
C32 C 0.6567(2) 0.34230(19) 1.0015(2) 0.074(4) Uani 1 1 d R
H32 H 0.6406 0.3217 0.9722 0.088 Uiso 1 1 calc R
C33 C 0.6319(2) 0.33707(19) 1.0536(2) 0.109(6) Uani 1 1 d R
H33 H 0.5991 0.3129 1.0591 0.13 Uiso 1 1 calc R
C34 C 0.6561(2) 0.36791(19) 1.0975(2) 0.123(7) Uani 1 1 d R
H34 H 0.6394 0.3644 1.1323 0.148 Uiso 1 1 calc R
C35 C 0.7051(2) 0.40399(19) 1.0892(2) 0.109(6) Uani 1 1 d R
H35 H 0.7212 0.4246 1.1186 0.13 Uiso 1 1 calc R
C36 C 0.7299(2) 0.40922(19) 1.0372(2) 0.069(3) Uani 1 1 d R
H36 H 0.7627 0.4334 1.0317 0.083 Uiso 1 1 calc R
C37 C 0.7638(4) 0.4555(3) 0.9183(4) 0.044(2) Uani 1 1 d .
C38 C 0.8175(5) 0.4707(4) 0.8918(4) 0.049(3) Uani 1 1 d .
H38 H 0.843 0.4418 0.8788 0.059 Uiso 1 1 calc R
C39 C 0.8315(6) 0.5289(4) 0.8854(4) 0.065(3) Uani 1 1 d .
H39 H 0.8668 0.5389 0.8677 0.078 Uiso 1 1 calc R
C40 C 0.7958(7) 0.5721(5) 0.9038(5) 0.079(4) Uani 1 1 d .
H40 H 0.8074 0.611 0.9005 0.095 Uiso 1 1 calc R
C41 C 0.7420(6) 0.5584(4) 0.9277(7) 0.082(4) Uani 1 1 d .
H41 H 0.7159 0.5882 0.9376 0.098 Uiso 1 1 calc R
C42 C 0.7263(5) 0.4996(4) 0.9373(5) 0.061(3) Uani 1 1 d .
H42 H 0.6914 0.4904 0.9559 0.073 Uiso 1 1 calc R
C43 C 0.6847(4) 0.3732(4) 0.8749(5) 0.046(3) Uani 1 1 d .
C44 C 0.6302(5) 0.4004(5) 0.8822(7) 0.084(4) Uani 1 1 d .
H44 H 0.6216 0.4193 0.9151 0.101 Uiso 1 1 calc R
C45 C 0.5871(6) 0.3991(6) 0.8392(8) 0.106(6) Uani 1 1 d .
H45 H 0.5506 0.4179 0.8431 0.127 Uiso 1 1 calc R
C46 C 0.6014(8) 0.3684(7) 0.7902(8) 0.112(6) Uani 1 1 d .
H46 H 0.5734 0.3667 0.7621 0.134 Uiso 1 1 calc R
C47 C 0.6538(6) 0.3419(6) 0.7833(5) 0.074(4) Uani 1 1 d .
H47 H 0.6626 0.3229 0.7505 0.089 Uiso 1 1 calc R
C48 C 0.6937(5) 0.3431(5) 0.8248(5) 0.057(3) Uani 1 1 d .
H48 H 0.7293 0.3229 0.8201 0.068 Uiso 1 1 calc R
C49 C 0.9755(4) 0.2675(4) 0.9029(4) 0.043(2) Uani 1 1 d .
C50 C 0.9805(4) 0.3214(4) 0.8761(4) 0.045(3) Uani 1 1 d .
H50 H 0.9465 0.3444 0.8722 0.055 Uiso 1 1 calc R
C51 C 1.0339(5) 0.3421(5) 0.8549(4) 0.057(3) Uani 1 1 d .
H51 H 1.0364 0.3784 0.8379 0.069 Uiso 1 1 calc R
C52 C 1.0821(6) 0.3072(6) 0.8602(5) 0.071(3) Uani 1 1 d .
H52 H 1.118 0.319 0.8447 0.085 Uiso 1 1 calc R
C53 C 1.0795(6) 0.2531(6) 0.8886(7) 0.098(5) Uani 1 1 d .
H53 H 1.1138 0.2306 0.893 0.118 Uiso 1 1 calc R
C54 C 1.0254(4) 0.2337(5) 0.9099(5) 0.059(3) Uani 1 1 d .
H54 H 1.0232 0.1984 0.9287 0.071 Uiso 1 1 calc R
C55 C 0.8962(4) 0.1712(4) 0.8929(4) 0.033(2) Uani 1 1 d .
C56 C 0.8635(5) 0.1705(4) 0.8448(4) 0.049(3) Uani 1 1 d .
H56 H 0.8442 0.2041 0.8328 0.059 Uiso 1 1 calc R
C57 C 0.8598(6) 0.1178(5) 0.8136(5) 0.072(4) Uani 1 1 d .
H57 H 0.8402 0.1174 0.78 0.086 Uiso 1 1 calc R
C58 C 0.8854(6) 0.0678(5) 0.8337(6) 0.071(4) Uani 1 1 d .
H58 H 0.8812 0.0329 0.8145 0.085 Uiso 1 1 calc R
C59 C 0.9170(5) 0.0689(4) 0.8812(6) 0.068(3) Uani 1 1 d .
H59 H 0.9354 0.0349 0.8935 0.081 Uiso 1 1 calc R
C60 C 0.9224(4) 0.1202(4) 0.9120(5) 0.055(3) Uani 1 1 d .
H60 H 0.9434 0.1201 0.9449 0.066 Uiso 1 1 calc R
C61 C 0.9210(4) 0.2210(4) 1.0007(4) 0.039(2) Uani 1 1 d .
C62 C 0.9598(5) 0.2529(4) 1.0311(4) 0.050(3) Uani 1 1 d .
H62 H 0.9812 0.2828 1.0144 0.06 Uiso 1 1 calc R
C63 C 0.9681(5) 0.2418(6) 1.0863(5) 0.075(4) Uani 1 1 d .
H63 H 0.9946 0.2647 1.1063 0.09 Uiso 1 1 calc R
C64 C 0.9390(6) 0.1992(6) 1.1111(5) 0.077(4) Uani 1 1 d .
H64 H 0.947 0.1909 1.1478 0.092 Uiso 1 1 calc R
C65 C 0.8962(5) 0.1662(5) 1.0828(5) 0.072(3) Uani 1 1 d .
H65 H 0.8741 0.1377 1.1009 0.086 Uiso 1 1 calc R
C66 C 0.8877(5) 0.1771(4) 1.0277(5) 0.057(3) Uani 1 1 d .
H66 H 0.8598 0.1555 1.0081 0.069 Uiso 1 1 calc R
C67 C 0.8402(4) 0.3262(4) 0.8535(4) 0.041(2) Uani 1 1 d .
N1 N 0.7855(3) 0.2719(3) 1.0574(3) 0.0342(18) Uani 1 1 d .
N2 N 0.7884(3) 0.2699(3) 0.9995(3) 0.0329(18) Uani 1 1 d .
N3 N 0.7192(4) 0.1988(3) 1.0165(3) 0.047(2) Uani 1 1 d .
H3A H 0.6953 0.1713 1.0068 0.056 Uiso 1 1 calc R
O1 O 0.7505(3) 0.2425(3) 1.1589(3) 0.0510(18) Uani 1 1 d .
O2 O 0.8506(3) 0.3349(3) 0.8089(3) 0.066(2) Uani 1 1 d .
O3 O 0.9708(6) 0.0562(5) 0.6903(5) 0.052(4) Uani 0.5 1 d P
O4 O 0.9365(10) -0.0029(8) 1.0223(8) 0.140(10) Uani 0.5 1 d P
P1 P 0.67148(12) 0.15452(11) 1.12385(10) 0.0391(6) Uani 1 1 d .
P2 P 0.74372(10) 0.37879(9) 0.92680(12) 0.0388(5) Uani 1 1 d .
P3 P 0.90302(10) 0.24143(8) 0.92975(12) 0.0331(5) Uani 1 1 d .
Cl1 Cl 0.88821(11) 0.37734(10) 0.97005(10) 0.0449(6) Uani 1 1 d .
Ni1 Ni 0.73287(5) 0.21956(5) 1.08833(5) 0.0375(3) Uani 1 1 d .
Ru1 Ru 0.82196(3) 0.30817(2) 0.92502(3) 0.02951(15) Uani 1 1 d .
S1 S 0.74883(11) 0.23241(9) 0.90962(9) 0.0351(6) Uani 1 1 d .

loop_
_atom_site_aniso_label
_atom_site_aniso_U_11
_atom_site_aniso_U_22
_atom_site_aniso_U_33
_atom_site_aniso_U_23
_atom_site_aniso_U_13
_atom_site_aniso_U_12
C1 0.040(6) 0.051(6) 0.035(5) 0.007(4) -0.007(5) -0.008(5)
C2 0.059(7) 0.059(7) 0.041(6) 0.001(5) -0.008(6) 0.010(6)
C3 0.058(8) 0.058(7) 0.074(9) -0.003(6) 0.013(7) 0.001(6)
C4 0.046(8) 0.139(12) 0.030(6) -0.012(7) -0.004(5) 0.028(8)
C5 0.070(9) 0.076(8) 0.052(7) -0.005(6) 0.021(6) -0.011(6)
C6 0.053(7) 0.065(7) 0.053(7) -0.016(6) 0.018(6) -0.015(6)
C7 0.051(6) 0.039(5) 0.049(7) -0.001(5) 0.010(5) 0.002(5)
C8 0.083(9) 0.039(6) 0.079(9) -0.004(6) -0.008(7) 0.002(6)
C9 0.145(14) 0.055(8) 0.067(9) -0.012(7) -0.015(10) -0.020(9)
C10 0.087(10) 0.085(10) 0.055(8) -0.023(7) -0.002(7) -0.042(8)
C11 0.066(8) 0.081(8) 0.046(7) -0.024(6) -0.030(6) 0.011(6)
C12 0.060(7) 0.058(7) 0.057(7) -0.014(5) -0.010(6) 0.007(6)
C13 0.063(8) 0.039(6) 0.048(7) 0.003(5) 0.002(6) -0.007(5)
C14 0.068(9) 0.085(9) 0.093(11) 0.024(8) 0.026(8) 0.007(7)
C15 0.051(8) 0.097(10) 0.136(14) 0.038(10) 0.005(9) 0.038(8)
C16 0.096(12) 0.078(10) 0.106(13) 0.041(9) -0.041(10) 0.007(9)
C17 0.127(15) 0.090(11) 0.067(10) 0.032(8) -0.019(10) -0.014(10)
C18 0.103(10) 0.059(7) 0.044(7) 0.015(6) 0.006(7) 0.002(7)
C19 0.034(6) 0.056(6) 0.037(6) 0.000(5) 0.007(5) -0.001(5)
C20 0.056(7) 0.107(9) 0.023(5) 0.006(6) -0.005(5) -0.012(7)
C21 0.071(9) 0.093(9) 0.031(6) -0.010(6) -0.009(6) 0.013(7)
C22 0.060(7) 0.055(7) 0.045(7) -0.010(5) -0.004(6) 0.008(6)
C23 0.091(10) 0.070(8) 0.069(9) -0.035(7) -0.039(8) 0.012(8)
C24 0.071(9) 0.047(7) 0.109(12) -0.015(7) -0.020(8) -0.016(7)
C25 0.069(9) 0.077(8) 0.062(8) -0.018(6) -0.032(7) -0.028(7)
C26 0.070(8) 0.051(6) 0.048(7) -0.004(5) -0.021(6) -0.015(6)
C27 0.063(8) 0.038(6) 0.053(7) -0.001(5) -0.023(6) 0.018(5)
C28 0.052(6) 0.050(6) 0.030(5) 0.002(4) -0.007(5) 0.007(5)
C29 0.038(5) 0.043(5) 0.044(6) 0.002(5) -0.003(5) 0.004(5)
C30 0.036(5) 0.023(4) 0.039(6) -0.001(4) 0.000(4) -0.003(4)
C31 0.029(6) 0.049(6) 0.077(8) 0.005(6) 0.009(6) 0.016(5)
C32 0.098(11) 0.042(6) 0.081(9) 0.012(6) 0.019(9) 0.010(7)
C33 0.128(15) 0.098(12) 0.100(13) 0.022(9) 0.063(12) 0.012(10)
C34 0.155(17) 0.124(14) 0.091(13) 0.049(10) 0.074(13) 0.074(13)
C35 0.141(14) 0.137(13) 0.048(8) 0.016(9) 0.035(10) 0.099(11)
C36 0.092(9) 0.070(8) 0.046(7) -0.004(6) 0.004(7) 0.030(7)
C37 0.051(6) 0.040(5) 0.040(6) 0.001(5) -0.020(6) 0.006(4)
C38 0.054(7) 0.040(6) 0.054(7) 0.002(4) 0.017(6) -0.006(5)
C39 0.103(10) 0.042(6) 0.051(7) 0.021(5) -0.007(7) -0.019(7)
C40 0.124(12) 0.021(6) 0.092(10) -0.003(5) -0.025(9) -0.009(7)
C41 0.081(9) 0.030(5) 0.134(12) 0.009(7) -0.047(11) 0.005(6)
C42 0.058(6) 0.036(5) 0.089(10) 0.008(6) 0.003(7) 0.014(5)
C43 0.023(6) 0.035(5) 0.080(8) 0.009(5) -0.005(5) 0.000(4)
C44 0.051(8) 0.046(7) 0.156(14) 0.016(7) -0.014(9) -0.014(6)
C45 0.053(9) 0.068(9) 0.196(19) -0.013(10) -0.048(11) 0.018(7)
C46 0.111(14) 0.083(11) 0.142(16) 0.001(10) -0.081(12) -0.004(10)
C47 0.069(9) 0.107(11) 0.047(8) 0.003(7) -0.042(7) -0.002(8)
C48 0.041(7) 0.057(7) 0.072(8) -0.001(6) -0.013(6) -0.004(5)
C49 0.050(6) 0.035(5) 0.045(6) -0.005(4) 0.004(5) -0.007(5)
C50 0.034(6) 0.058(7) 0.044(6) -0.001(5) 0.005(5) -0.004(5)
C51 0.035(6) 0.078(8) 0.058(7) 0.011(6) 0.013(6) -0.018(6)
C52 0.058(8) 0.091(9) 0.064(8) -0.021(7) 0.024(7) -0.031(8)
C53 0.056(9) 0.066(9) 0.173(16) -0.008(9) 0.036(9) 0.016(7)
C54 0.027(6) 0.066(7) 0.085(10) 0.018(6) 0.011(6) 0.005(5)
C55 0.026(5) 0.031(5) 0.041(6) 0.003(4) 0.012(4) -0.012(4)
C56 0.055(7) 0.037(6) 0.055(7) -0.003(5) 0.020(6) -0.010(5)
C57 0.082(9) 0.082(9) 0.051(8) -0.026(6) -0.002(7) -0.035(8)
C58 0.079(9) 0.038(7) 0.095(11) -0.023(6) -0.008(8) -0.001(6)
C59 0.063(8) 0.032(6) 0.109(11) -0.013(6) -0.001(8) 0.007(5)
C60 0.058(7) 0.033(5) 0.075(9) -0.004(5) -0.009(6) 0.003(5)
C61 0.037(6) 0.029(5) 0.050(6) 0.005(4) -0.004(5) 0.003(4)
C62 0.051(7) 0.047(6) 0.053(7) 0.007(5) 0.000(6) -0.008(5)
C63 0.061(8) 0.105(9) 0.060(8) 0.033(8) -0.003(7) -0.005(7)
C64 0.073(9) 0.116(12) 0.042(7) 0.007(7) -0.005(7) -0.003(8)
C65 0.062(8) 0.102(9) 0.052(8) 0.032(7) -0.003(7) 0.005(7)
C66 0.046(7) 0.060(7) 0.066(8) 0.017(6) -0.022(6) -0.009(5)
C67 0.030(6) 0.050(6) 0.043(6) -0.008(5) 0.001(5) 0.003(4)
N1 0.042(5) 0.034(4) 0.026(4) -0.007(3) -0.004(3) -0.001(4)
N2 0.039(5) 0.030(4) 0.030(4) -0.004(3) 0.008(4) -0.011(3)
N3 0.051(5) 0.046(5) 0.043(5) 0.000(4) 0.003(4) -0.018(4)
O1 0.048(4) 0.063(5) 0.042(4) 0.006(3) 0.000(4) -0.016(4)
O2 0.067(5) 0.095(6) 0.037(5) 0.018(4) 0.019(4) 0.010(4)
O3 0.088(11) 0.031(7) 0.037(8) -0.011(5) -0.011(7) 0.022(7)
O4 0.157(18) 0.123(14) 0.140(18) 0.100(14) -0.116(16) -0.090(14)
P1 0.0448(17) 0.0408(15) 0.0318(14) 0.0053(11) 0.0035(13) -0.0073(12)
P2 0.0390(13) 0.0333(11) 0.0441(14) 0.0031(13) 0.0016(16) 0.0015(9)
P3 0.0353(12) 0.0289(11) 0.0352(13) -0.0009(12) 0.0009(14) -0.0018(9)
Cl1 0.0466(15) 0.0388(13) 0.0492(15) -0.0072(11) -0.0027(12) -0.0081(11)
Ni1 0.0426(7) 0.0379(6) 0.0320(7) 0.0023(5) 0.0058(6) -0.0083(6)
Ru1 0.0315(3) 0.0280(3) 0.0290(3) 0.0001(4) 0.0040(4) -0.0030(3)
S1 0.0374(13) 0.0395(12) 0.0284(13) -0.0062(9) 0.0014(10) -0.0096(10)

loop_
_atom_type_symbol
_atom_type_description
_atom_type_scat_dispersion_real
_atom_type_scat_dispersion_imag
_atom_type_scat_source
C C 0.0033 0.0016 'International Tables Vol C Tables 4.2.6.8 and 6.1.1.4'
H H 0 0 'International Tables Vol C Tables 4.2.6.8 and 6.1.1.4'
N N 0.0061 0.0033 'International Tables Vol C Tables 4.2.6.8 and 6.1.1.4'
O O 0.0106 0.006 'International Tables Vol C Tables 4.2.6.8 and 6.1.1.4'
P P 0.1023 0.0942 'International Tables Vol C Tables 4.2.6.8 and 6.1.1.4'
Cl Cl 0.1484 0.1585 'International Tables Vol C Tables 4.2.6.8 and 6.1.1.4'
Ni Ni 0.3393 1.1124 'International Tables Vol C Tables 4.2.6.8 and 6.1.1.4'
Ru Ru -1.2594 0.8363 'International Tables Vol C Tables 4.2.6.8 and 6.1.1.4'
S S 0.1246 0.1234 'International Tables Vol C Tables 4.2.6.8 and 6.1.1.4'

loop_
_geom_angle_atom_site_label_1
_geom_angle_atom_site_label_2
_geom_angle_atom_site_label_3
_geom_angle
C6 C1 C2 122.1(10)
C6 C1 P1 120.9(8)
C2 C1 P1 116.9(7)
C3 C2 C1 116.6(10)
C3 C2 H2 121.7
C1 C2 H2 121.7
C4 C3 C2 122.1(10)
C4 C3 H3 119
C2 C3 H3 119
C3 C4 C5 119.4(10)
C3 C4 H4 120.3
C5 C4 H4 120.3
C6 C5 C4 118.2(10)
C6 C5 H5 120.9
C4 C5 H5 120.9
C5 C6 C1 121.6(10)
C5 C6 H6 119.2
C1 C6 H6 119.2
C8 C7 C12 114.4(10)
C8 C7 P1 125.9(9)
C12 C7 P1 119.7(7)
C9 C8 C7 125.7(12)
C9 C8 H8 117.2
C7 C8 H8 117.2
C8 C9 C10 117.9(12)
C8 C9 H9 121.1
C10 C9 H9 121.1
C11 C10 C9 119.0(11)
C11 C10 H10 120.5
C9 C10 H10 120.5
C12 C11 C10 122.0(11)
C12 C11 H11 119
C10 C11 H11 119
C11 C12 C7 121.1(10)
C11 C12 H12 119.5
C7 C12 H12 119.5
C18 C13 C14 117.8(11)
C18 C13 P1 124.2(9)
C14 C13 P1 117.9(9)
C15 C14 C13 121.4(12)
C15 C14 H14 119.3
C13 C14 H14 119.3
C16 C15 C14 121.9(14)
C16 C15 H15 119
C14 C15 H15 119
C15 C16 C17 116.9(13)
C15 C16 H16 121.6
C17 C16 H16 121.6
C16 C17 C18 122.4(13)
C16 C17 H17 118.8
C18 C17 H17 118.8
C13 C18 C17 119.0(13)
C13 C18 H18 120.5
C17 C18 H18 120.5
O1 C19 C28 127.0(9)
O1 C19 C20 115.3(9)
C28 C19 C20 117.5(10)
C21 C20 C19 121.5(11)
C21 C20 H20 119.3
C19 C20 H20 119.3
C20 C21 C22 121.7(10)
C20 C21 H21 119.1
C22 C21 H21 119.1
C27 C22 C23 117.1(11)
C27 C22 C21 119.4(10)
C23 C22 C21 123.4(11)
C24 C23 C22 122.4(12)
C24 C23 H23 118.8
C22 C23 H23 118.8
C23 C24 C25 119.0(11)
C23 C24 H24 120.5
C25 C24 H24 120.5
C26 C25 C24 121.7(12)
C26 C25 H25 119.2
C24 C25 H25 119.2
C25 C26 C27 120.5(11)
C25 C26 H26 119.7
C27 C26 H26 119.7
C26 C27 C22 119.2(10)
C26 C27 C28 124.0(10)
C22 C27 C28 116.8(10)
C19 C28 C29 119.1(9)
C19 C28 C27 122.6(9)
C29 C28 C27 118.2(9)
N1 C29 C28 124.1(9)
N1 C29 H29 117.9
C28 C29 H29 117.9
N3 C30 N2 120.1(6)
N3 C30 S1 130.9(5)
N2 C30 S1 109.0(5)
C32 C31 C36 120
C32 C31 P2 119.96(19)
C36 C31 P2 119.66(19)
C31 C32 C33 120
C31 C32 H32 120
C33 C32 H32 120
C34 C33 C32 120
C34 C33 H33 120
C32 C33 H33 120
C35 C34 C33 120
C35 C34 H34 120
C33 C34 H34 120
C36 C35 C34 120
C36 C35 H35 120
C34 C35 H35 120
C35 C36 C31 120
C35 C36 H36 120
C31 C36 H36 120
C42 C37 C38 119.4(8)
C42 C37 P2 120.6(8)
C38 C37 P2 120.0(7)
C39 C38 C37 119.0(10)
C39 C38 H38 120.5
C37 C38 H38 120.5
C40 C39 C38 122.2(12)
C40 C39 H39 118.9
C38 C39 H39 118.9
C39 C40 C41 119.8(11)
C39 C40 H40 120.1
C41 C40 H40 120.1
C40 C41 C42 120.5(11)
C40 C41 H41 119.8
C42 C41 H41 119.8
C37 C42 C41 118.9(11)
C37 C42 H42 120.5
C41 C42 H42 120.5
C44 C43 C48 117.1(11)
C44 C43 P2 121.3(10)
C48 C43 P2 121.5(8)
C43 C44 C45 119.8(14)
C43 C44 H44 120.1
C45 C44 H44 120.1
C46 C45 C44 118.2(13)
C46 C45 H45 120.9
C44 C45 H45 120.9
C47 C46 C45 122.1(14)
C47 C46 H46 119
C45 C46 H46 119
C46 C47 C48 118.8(14)
C46 C47 H47 120.6
C48 C47 H47 120.6
C47 C48 C43 123.9(11)
C47 C48 H48 118
C43 C48 H48 118
C54 C49 C50 119.2(9)
C54 C49 P3 119.5(7)
C50 C49 P3 121.2(7)
C51 C50 C49 122.8(10)
C51 C50 H50 118.6
C49 C50 H50 118.6
C52 C51 C50 117.1(10)
C52 C51 H51 121.5
C50 C51 H51 121.5
C51 C52 C53 122.0(11)
C51 C52 H52 119
C53 C52 H52 119
C54 C53 C52 119.5(11)
C54 C53 H53 120.2
C52 C53 H53 120.2
C49 C54 C53 119.2(10)
C49 C54 H54 120.4
C53 C54 H54 120.4
C56 C55 C60 120.0(9)
C56 C55 P3 117.8(7)
C60 C55 P3 122.2(8)
C55 C56 C57 119.5(10)
C55 C56 H56 120.3
C57 C56 H56 120.3
C58 C57 C56 119.4(11)
C58 C57 H57 120.3
C56 C57 H57 120.3
C59 C58 C57 120.6(10)
C59 C58 H58 119.7
C57 C58 H58 119.7
C58 C59 C60 121.1(10)
C58 C59 H59 119.4
C60 C59 H59 119.4
C55 C60 C59 119.3(10)
C55 C60 H60 120.3
C59 C60 H60 120.3
C62 C61 C66 117.9(9)
C62 C61 P3 121.3(7)
C66 C61 P3 120.1(7)
C61 C62 C63 121.4(10)
C61 C62 H62 119.3
C63 C62 H62 119.3
C64 C63 C62 120.9(12)
C64 C63 H63 119.6
C62 C63 H63 119.6
C63 C64 C65 120.8(12)
C63 C64 H64 119.6
C65 C64 H64 119.6
C66 C65 C64 118.4(11)
C66 C65 H65 120.8
C64 C65 H65 120.8
C65 C66 C61 120.5(10)
C65 C66 H66 119.7
C61 C66 H66 119.7
O2 C67 Ru1 176.9(9)
C29 N1 N2 116.9(7)
C29 N1 Ni1 128.6(6)
N2 N1 Ni1 114.6(5)
C30 N2 N1 109.0(6)
C30 N2 Ru1 103.0(5)
N1 N2 Ru1 147.6(5)
C30 N3 Ni1 112.8(5)
C30 N3 H3A 123.6
Ni1 N3 H3A 123.6
C19 O1 Ni1 127.0(6)
C7 P1 C13 105.7(4)
C7 P1 C1 102.4(4)
C13 P1 C1 108.1(5)
C7 P1 Ni1 115.4(3)
C13 P1 Ni1 107.8(3)
C1 P1 Ni1 116.7(3)
C37 P2 C31 102.7(4)
C37 P2 C43 99.6(4)
C31 P2 C43 105.8(4)
C37 P2 Ru1 117.8(3)
C31 P2 Ru1 110.84(17)
C43 P2 Ru1 118.2(3)
C61 P3 C55 104.7(4)
C61 P3 C49 102.7(4)
C55 P3 C49 100.5(4)
C61 P3 Ru1 112.2(3)
C55 P3 Ru1 118.1(3)
C49 P3 Ru1 116.7(3)
N3 Ni1 O1 176.7(4)
N3 Ni1 N1 83.4(3)
O1 Ni1 N1 93.4(3)
N3 Ni1 P1 95.4(2)
O1 Ni1 P1 87.7(2)
N1 Ni1 P1 178.0(2)
C67 Ru1 N2 165.9(3)
C67 Ru1 P3 91.1(3)
N2 Ru1 P3 88.1(2)
C67 Ru1 P2 91.7(3)
N2 Ru1 P2 90.1(2)
P3 Ru1 P2 175.38(10)
C67 Ru1 S1 99.6(3)
N2 Ru1 S1 66.43(19)
P3 Ru1 S1 93.88(8)
P2 Ru1 S1 89.28(8)
C67 Ru1 Cl1 98.3(3)
N2 Ru1 Cl1 95.7(2)
P3 Ru1 Cl1 85.83(8)
P2 Ru1 Cl1 90.12(8)
S1 Ru1 Cl1 162.14(9)
C30 S1 Ru1 81.5(2)

loop_
_geom_bond_atom_site_label_1
_geom_bond_atom_site_label_2
_geom_bond_distance
C1 C6 1.357(13)
C1 C2 1.435(13)
C1 P1 1.829(10)
C2 C3 1.389(14)
C2 H2 0.93
C3 C4 1.364(15)
C3 H3 0.93
C4 C5 1.471(15)
C4 H4 0.93
C5 C6 1.348(14)
C5 H5 0.93
C6 H6 0.93
C7 C8 1.381(12)
C7 C12 1.401(13)
C7 P1 1.811(10)
C8 C9 1.302(15)
C8 H8 0.93
C9 C10 1.400(17)
C9 H9 0.93
C10 C11 1.345(15)
C10 H10 0.93
C11 C12 1.326(13)
C11 H11 0.93
C12 H12 0.93
C13 C18 1.347(14)
C13 C14 1.392(15)
C13 P1 1.822(10)
C14 C15 1.348(15)
C14 H14 0.93
C15 C16 1.346(19)
C15 H15 0.93
C16 C17 1.357(19)
C16 H16 0.93
C17 C18 1.407(17)
C17 H17 0.93
C18 H18 0.93
C19 O1 1.284(11)
C19 C28 1.394(13)
C19 C20 1.441(14)
C20 C21 1.346(15)
C20 H20 0.93
C21 C22 1.450(15)
C21 H21 0.93
C22 C27 1.416(14)
C22 C23 1.439(15)
C23 C24 1.317(17)
C23 H23 0.93
C24 C25 1.408(16)
C24 H24 0.93
C25 C26 1.346(13)
C25 H25 0.93
C26 C27 1.394(14)
C26 H26 0.93
C27 C28 1.465(14)
C28 C29 1.437(12)
C29 N1 1.290(10)
C29 H29 0.93
C30 N3 1.316(8)
C30 N2 1.321(8)
C30 S1 1.748(6)
C31 C32 1.39
C31 C36 1.39
C31 P2 1.830(6)
C32 C33 1.39
C32 H32 0.93
C33 C34 1.39
C33 H33 0.93
C34 C35 1.39
C34 H34 0.93
C35 C36 1.39
C35 H35 0.93
C36 H36 0.93
C37 C42 1.393(12)
C37 C38 1.412(12)
C37 P2 1.823(8)
C38 C39 1.378(13)
C38 H38 0.93
C39 C40 1.350(16)
C39 H39 0.93
C40 C41 1.376(17)
C40 H40 0.93
C41 C42 1.410(13)
C41 H41 0.93
C42 H42 0.93
C43 C44 1.385(15)
C43 C48 1.417(15)
C43 P2 1.835(11)
C44 C45 1.426(18)
C44 H44 0.93
C45 C46 1.42(2)
C45 H45 0.93
C46 C47 1.334(19)
C46 H46 0.93
C47 C48 1.351(14)
C47 H47 0.93
C48 H48 0.93
C49 C54 1.373(12)
C49 C50 1.400(12)
C49 P3 1.852(10)
C50 C51 1.389(12)
C50 H50 0.93
C51 C52 1.352(15)
C51 H51 0.93
C52 C53 1.419(17)
C52 H52 0.93
C53 C54 1.393(14)
C53 H53 0.93
C54 H54 0.93
C55 C56 1.382(13)
C55 C60 1.388(12)
C55 P3 1.846(9)
C56 C57 1.426(13)
C56 H56 0.93
C57 C58 1.370(15)
C57 H57 0.93
C58 C59 1.358(15)
C58 H58 0.93
C59 C60 1.397(13)
C59 H59 0.93
C60 H60 0.93
C61 C62 1.355(13)
C61 C66 1.414(13)
C61 P3 1.833(10)
C62 C63 1.381(15)
C62 H62 0.93
C63 C64 1.320(15)
C63 H63 0.93
C64 C65 1.403(16)
C64 H64 0.93
C65 C66 1.378(15)
C65 H65 0.93
C66 H66 0.93
C67 O2 1.127(11)
C67 Ru1 1.835(11)
N1 N2 1.411(10)
N1 Ni1 1.843(7)
N2 Ru1 2.150(7)
N3 Ni1 1.837(7)
N3 H3A 0.86
O1 Ni1 1.839(6)
P1 Ni1 2.205(3)
P2 Ru1 2.387(2)
P3 Ru1 2.379(2)
Cl1 Ru1 2.433(2)
Ru1 S1 2.417(2)
